data_8106584
loop_
_publ_author_name
'Ghorab, Mostafa M.'
'Alsaid, Mansour S.'
'Ghabbour, Hazem A.'

_publ_section_title
;
 Crystal structure of 4-(2-ammonioethyl)morpholin-4-ium dichloride
 monohydrate, C6H18Cl2N2O2
;
_journal_issue 3
_journal_name_full 'Zeitschrift f\"ur Kristallographie - New Crystal Structures'
_journal_page_first 501
_journal_page_last 502
_journal_paper_doi 10.1515/ncrs-2016-0342
_journal_volume 232
_journal_year 2017
_chemical_formula_sum 'C6 H18 Cl2 N2 O2'
_chemical_formula_weight 221.12
_space_group_IT_number 2
_space_group_name_Hall '-P 1'
_space_group_name_H-M_alt 'P -1'
_symmetry_cell_setting triclinic
_symmetry_Int_Tables_number 2
_symmetry_space_group_name_Hall '-P 1'
_symmetry_space_group_name_H-M 'P -1'
_atom_sites_solution_hydrogens geom
_atom_sites_solution_primary direct
_atom_sites_solution_secondary difmap
_cell_angle_alpha 118.575(3)
_cell_angle_beta 106.507(4)
_cell_angle_gamma 97.120(4)
_cell_formula_units_Z 2
_cell_length_a 7.9597(11)
_cell_length_b 9.1223(13)
_cell_length_c 9.2893(12)
_cell_measurement_reflns_used 3891
_cell_measurement_temperature 293(2)
_cell_measurement_theta_max 25.14
_cell_measurement_theta_min 2.59
_cell_volume 540.21(13)
_computing_cell_refinement 'Bruker SAINT'
_computing_data_collection 'Bruker APEX2'
_computing_data_reduction 'Bruker SAINT'
_computing_molecular_graphics 'Bruker SHELXTL'
_computing_publication_material 'Bruker SHELXTL'
_computing_structure_refinement 'SHELXL-2014 (Sheldrick 2014)'
_computing_structure_solution 'SHELXS-97 (Sheldrick 2008)'
_diffrn_ambient_temperature 293(2)
_diffrn_measured_fraction_theta_full 1.000
_diffrn_measured_fraction_theta_max 1.000
_diffrn_measurement_device_type 'Bruker APEX-II CCD'
_diffrn_measurement_method '\f and \w scans'
_diffrn_radiation_monochromator graphite
_diffrn_radiation_source 'fine-focus sealed tube'
_diffrn_radiation_type MoK\a
_diffrn_radiation_wavelength 0.71073
_diffrn_reflns_av_R_equivalents 0.0915
_diffrn_reflns_av_sigmaI/netI 0.0616
_diffrn_reflns_limit_h_max 10
_diffrn_reflns_limit_h_min -10
_diffrn_reflns_limit_k_max 11
_diffrn_reflns_limit_k_min -11
_diffrn_reflns_limit_l_max 12
_diffrn_reflns_limit_l_min -12
_diffrn_reflns_number 16934
_diffrn_reflns_theta_full 27.50
_diffrn_reflns_theta_max 27.50
_diffrn_reflns_theta_min 2.59
_diffrn_standards_decay_% .
_diffrn_standards_interval_count .
_diffrn_standards_interval_time .
_diffrn_standards_number 0
_exptl_absorpt_coefficient_mu 0.570
_exptl_absorpt_correction_T_max 0.9590
_exptl_absorpt_correction_T_min 0.7990
_exptl_absorpt_correction_type multi-scan
_exptl_absorpt_process_details SADABS_Bruker_2014
_exptl_crystal_colour yellow
_exptl_crystal_density_diffrn 1.359
_exptl_crystal_density_method 'not measured'
_exptl_crystal_description plate
_exptl_crystal_F_000 236
_exptl_crystal_size_max 0.41
_exptl_crystal_size_mid 0.19
_exptl_crystal_size_min 0.07
_refine_diff_density_max 0.275
_refine_diff_density_min -0.296
_refine_diff_density_rms 0.060
_refine_ls_extinction_method none
_refine_ls_goodness_of_fit_ref 1.038
_refine_ls_hydrogen_treatment mixed
_refine_ls_matrix_type full
_refine_ls_number_parameters 133
_refine_ls_number_reflns 2490
_refine_ls_number_restraints 0
_refine_ls_restrained_S_all 1.038
_refine_ls_R_factor_all 0.0869
_refine_ls_R_factor_gt 0.0470
_refine_ls_shift/su_max 0.000
_refine_ls_shift/su_mean 0.000
_refine_ls_structure_factor_coef Fsqd
_refine_ls_weighting_details 'calc w=1/[\s^2^(Fo^2^)+(0.0458P)^2^+0.1984P] where P=(Fo^2^+2Fc^2^)/3'
_refine_ls_weighting_scheme calc
_refine_ls_wR_factor_gt 0.0996
_refine_ls_wR_factor_ref 0.1156
_reflns_number_gt 1686
_reflns_number_total 2490
_reflns_threshold_expression >2sigma(I)
_cod_data_source_file suppl_ncrs-2016-0342_suppl.cif
_cod_data_source_block global
_cod_database_code 8106584

loop_
_symmetry_equiv_pos_as_xyz
'x, y, z'
'-x, -y, -z'

loop_
_atom_site_label
_atom_site_type_symbol
_atom_site_fract_x
_atom_site_fract_y
_atom_site_fract_z
_atom_site_U_iso_or_equiv
_atom_site_adp_type
_atom_site_occupancy
_atom_site_symmetry_multiplicity
_atom_site_calc_flag
_atom_site_refinement_flags
_atom_site_disorder_assembly
_atom_site_disorder_group
Cl2 Cl 1.16939(9) 0.83443(9) 0.70934(9) 0.0395(2) Uani 1 1 d . . .
Cl1 Cl 0.20301(9) 0.47063(9) 0.15955(9) 0.0427(2) Uani 1 1 d . . .
O1 O 0.6678(3) 1.0584(2) 0.7391(2) 0.0409(5) Uani 1 1 d . . .
N1 N 0.7528(3) 0.7534(2) 0.5189(3) 0.0228(4) Uani 1 1 d . . .
O2W O 0.4038(3) 0.2377(3) -0.0464(3) 0.0530(6) Uani 1 1 d . . .
N2 N 0.7840(4) 0.3886(3) 0.1084(3) 0.0346(5) Uani 1 1 d . . .
C5 C 0.7040(3) 0.5746(3) 0.3578(3) 0.0287(5) Uani 1 1 d . . .
H5A H 0.5767 0.5398 0.2788 0.034 Uiso 1 1 calc R . .
H5B H 0.7155 0.4913 0.3939 0.034 Uiso 1 1 calc R . .
C1 C 0.7347(4) 0.8929(3) 0.4799(3) 0.0309(6) Uani 1 1 d . . .
H1A H 0.6092 0.8627 0.3997 0.037 Uiso 1 1 calc R . .
H1B H 0.8159 0.9014 0.4218 0.037 Uiso 1 1 calc R . .
C6 C 0.8265(4) 0.5690(3) 0.2587(3) 0.0317(6) Uani 1 1 d . . .
H6A H 0.8082 0.6453 0.2143 0.038 Uiso 1 1 calc R . .
H6B H 0.9545 0.6114 0.3394 0.038 Uiso 1 1 calc R . .
C3 C 0.6880(4) 0.9316(3) 0.7835(3) 0.0413(7) Uani 1 1 d . . .
H3A H 0.6099 0.9288 0.8462 0.050 Uiso 1 1 calc R . .
H3B H 0.8147 0.9647 0.8630 0.050 Uiso 1 1 calc R . .
C4 C 0.6378(4) 0.7518(3) 0.6207(3) 0.0329(6) Uani 1 1 d . . .
H4A H 0.6569 0.6690 0.6562 0.039 Uiso 1 1 calc R . .
H4B H 0.5085 0.7143 0.5451 0.039 Uiso 1 1 calc R . .
C2 C 0.7838(4) 1.0664(3) 0.6506(4) 0.0409(7) Uani 1 1 d . . .
H2A H 0.9109 1.0984 0.7284 0.049 Uiso 1 1 calc R . .
H2B H 0.7721 1.1564 0.6243 0.049 Uiso 1 1 calc R . .
H1N1 H 0.865(4) 0.778(3) 0.581(3) 0.035(8) Uiso 1 1 d . . .
H2OW H 0.336(5) 0.283(4) 0.007(4) 0.061(11) Uiso 1 1 d . . .
H2N2 H 0.815(5) 0.323(4) 0.146(4) 0.063(11) Uiso 1 1 d . . .
H1OW H 0.350(5) 0.134(4) -0.102(5) 0.059(11) Uiso 1 1 d . . .
H3N2 H 0.846(5) 0.395(5) 0.049(5) 0.080(13) Uiso 1 1 d . . .
H1N2 H 0.667(5) 0.345(4) 0.037(4) 0.062(11) Uiso 1 1 d . . .

loop_
_atom_site_aniso_label
_atom_site_aniso_U_11
_atom_site_aniso_U_22
_atom_site_aniso_U_33
_atom_site_aniso_U_23
_atom_site_aniso_U_13
_atom_site_aniso_U_12
Cl2 0.0290(4) 0.0371(4) 0.0416(4) 0.0198(3) 0.0044(3) 0.0060(3)
Cl1 0.0363(4) 0.0555(5) 0.0533(5) 0.0348(4) 0.0243(3) 0.0265(3)
O1 0.0562(13) 0.0316(10) 0.0444(11) 0.0174(9) 0.0336(10) 0.0237(9)
N1 0.0224(11) 0.0225(10) 0.0238(10) 0.0122(9) 0.0093(9) 0.0089(8)
O2W 0.0406(13) 0.0401(14) 0.0533(14) 0.0081(11) 0.0193(11) 0.0087(11)
N2 0.0373(15) 0.0272(12) 0.0324(13) 0.0088(11) 0.0180(12) 0.0107(11)
C5 0.0264(13) 0.0214(12) 0.0306(13) 0.0082(11) 0.0125(11) 0.0064(10)
C1 0.0424(15) 0.0302(13) 0.0360(14) 0.0222(12) 0.0249(12) 0.0186(12)
C6 0.0350(14) 0.0234(12) 0.0292(13) 0.0074(11) 0.0169(11) 0.0059(11)
C3 0.0568(18) 0.0413(16) 0.0322(15) 0.0176(13) 0.0270(14) 0.0223(14)
C4 0.0401(15) 0.0371(14) 0.0376(15) 0.0256(13) 0.0246(13) 0.0152(12)
C2 0.0567(18) 0.0265(14) 0.0493(17) 0.0189(13) 0.0343(15) 0.0180(13)

loop_
_atom_type_symbol
_atom_type_description
_atom_type_scat_dispersion_real
_atom_type_scat_dispersion_imag
_atom_type_scat_source
C C 0.0033 0.0016 'International Tables Vol C Tables 4.2.6.8 and 6.1.1.4'
H H 0.0000 0.0000 'International Tables Vol C Tables 4.2.6.8 and 6.1.1.4'
N N 0.0061 0.0033 'International Tables Vol C Tables 4.2.6.8 and 6.1.1.4'
O O 0.0106 0.0060 'International Tables Vol C Tables 4.2.6.8 and 6.1.1.4'
Cl Cl 0.1484 0.1585 'International Tables Vol C Tables 4.2.6.8 and 6.1.1.4'

loop_
_geom_angle_atom_site_label_1
_geom_angle_atom_site_label_2
_geom_angle_atom_site_label_3
_geom_angle
_geom_angle_site_symmetry_1
_geom_angle_site_symmetry_3
C3 O1 C2 109.97(19) . .
C5 N1 C1 114.33(18) . .
C5 N1 C4 110.42(18) . .
C1 N1 C4 108.80(18) . .
C5 N1 H1N1 105.5(18) . .
C1 N1 H1N1 107.7(18) . .
C4 N1 H1N1 110.0(17) . .
H2OW O2W H1OW 103(3) . .
C6 N2 H2N2 111(2) . .
C6 N2 H3N2 106(2) . .
H2N2 N2 H3N2 110(3) . .
C6 N2 H1N2 111(2) . .
H2N2 N2 H1N2 111(3) . .
H3N2 N2 H1N2 107(3) . .
N1 C5 C6 111.72(18) . .
N1 C5 H5A 109.3 . .
C6 C5 H5A 109.3 . .
N1 C5 H5B 109.3 . .
C6 C5 H5B 109.3 . .
H5A C5 H5B 107.9 . .
N1 C1 C2 109.9(2) . .
N1 C1 H1A 109.7 . .
C2 C1 H1A 109.7 . .
N1 C1 H1B 109.7 . .
C2 C1 H1B 109.7 . .
H1A C1 H1B 108.2 . .
N2 C6 C5 110.4(2) . .
N2 C6 H6A 109.6 . .
C5 C6 H6A 109.6 . .
N2 C6 H6B 109.6 . .
C5 C6 H6B 109.6 . .
H6A C6 H6B 108.1 . .
O1 C3 C4 111.7(2) . .
O1 C3 H3A 109.3 . .
C4 C3 H3A 109.3 . .
O1 C3 H3B 109.3 . .
C4 C3 H3B 109.3 . .
H3A C3 H3B 107.9 . .
N1 C4 C3 110.4(2) . .
N1 C4 H4A 109.6 . .
C3 C4 H4A 109.6 . .
N1 C4 H4B 109.6 . .
C3 C4 H4B 109.6 . .
H4A C4 H4B 108.1 . .
O1 C2 C1 111.2(2) . .
O1 C2 H2A 109.4 . .
C1 C2 H2A 109.4 . .
O1 C2 H2B 109.4 . .
C1 C2 H2B 109.4 . .
H2A C2 H2B 108.0 . .

loop_
_geom_bond_atom_site_label_1
_geom_bond_atom_site_label_2
_geom_bond_distance
_geom_bond_site_symmetry_2
O1 C3 1.414(3) .
O1 C2 1.416(3) .
N1 C5 1.493(3) .
N1 C1 1.493(3) .
N1 C4 1.495(3) .
N1 H1N1 0.84(3) .
O2W H2OW 0.84(4) .
O2W H1OW 0.81(3) .
N2 C6 1.473(3) .
N2 H2N2 0.85(3) .
N2 H3N2 0.85(4) .
N2 H1N2 0.88(3) .
C5 C6 1.510(3) .
C5 H5A 0.9700 .
C5 H5B 0.9700 .
C1 C2 1.506(3) .
C1 H1A 0.9700 .
C1 H1B 0.9700 .
C6 H6A 0.9700 .
C6 H6B 0.9700 .
C3 C4 1.502(4) .
C3 H3A 0.9700 .
C3 H3B 0.9700 .
C4 H4A 0.9700 .
C4 H4B 0.9700 .
C2 H2A 0.9700 .
C2 H2B 0.9700 .

loop_
_geom_torsion_atom_site_label_1
_geom_torsion_atom_site_label_2
_geom_torsion_atom_site_label_3
_geom_torsion_atom_site_label_4
_geom_torsion
_geom_torsion_site_symmetry_1
_geom_torsion_site_symmetry_2
_geom_torsion_site_symmetry_3
_geom_torsion_site_symmetry_4
C1 N1 C5 C6 60.7(3) . . . .
C4 N1 C5 C6 -176.2(2) . . . .
C5 N1 C1 C2 179.0(2) . . . .
C4 N1 C1 C2 55.0(3) . . . .
N1 C5 C6 N2 175.8(2) . . . .
C2 O1 C3 C4 -60.1(3) . . . .
C5 N1 C4 C3 179.6(2) . . . .
C1 N1 C4 C3 -54.2(3) . . . .
O1 C3 C4 N1 57.4(3) . . . .
C3 O1 C2 C1 61.0(3) . . . .
N1 C1 C2 O1 -59.3(3) . . . .
